data_1010780
_chemical_name_systematic 'Dodecatungstophosphoric acid 30-hydrate'
_chemical_formula_structural 'H3 P W12 O40 (H2 O)30'
_chemical_formula_sum 'H63 O70 P W12'
_publ_section_title
;
Structure of the crystals of 12-phosphotungstic acid
;

loop_
_publ_author_name
'Keggin, J F'

_journal_name_full 'Nature (London)'
_journal_coden_ASTM NATUAS
_journal_volume 132
_journal_year 1933
_journal_page_first 351
_journal_page_last 351
_cell_length_a 23.281(2)
_cell_length_b 23.281
_cell_length_c 23.281
_cell_angle_alpha 90
_cell_angle_beta 90
_cell_angle_gamma 90
_cell_volume 12618.4
_cell_formula_units_Z 8

loop_
_atom_site_label
_atom_site_fract_x
_atom_site_fract_y
_atom_site_fract_z
? ? ? ?

_cod_database_code 1010780
